data_4347236
loop_
_publ_author_name
'Kobalz, Merten'
'Lincke, J\"org'
'Kobalz, Karolin'
'Erhart, Oliver'
'Bergmann, Jens'
'L\"assig, Daniel'
'Lange, Marcus'
'M\"ollmer, Jens'
'Gl\"aser, Roger'
'Staudt, Reiner'
'Krautscheid, Harald'

_publ_section_title
;
 Paddle Wheel Based Triazolyl Isophthalate MOFs: Impact of Linker
 Modification on Crystal Structure and Gas Sorption Properties.
;
_journal_issue 6
_journal_name_full 'Inorganic chemistry'
_journal_page_first 3030
_journal_page_last 3039
_journal_paper_doi 10.1021/acs.inorgchem.5b02921
_journal_volume 55
_journal_year 2016
_chemical_formula_moiety 'C24 H18 N6 O8 Zn2'
_chemical_formula_sum 'C24 H18 N6 O8 Zn2'
_chemical_formula_weight 649.18
_space_group_IT_number 60
_space_group_name_Hall '-P 2n 2ab'
_space_group_name_H-M_alt 'P b c n'
_symmetry_cell_setting orthorhombic
_symmetry_Int_Tables_number 60
_symmetry_space_group_name_Hall '-P 2n 2ab'
_symmetry_space_group_name_H-M 'P b c n'
_atom_sites_solution_hydrogens geom
_atom_sites_solution_primary direct
_atom_sites_solution_secondary difmap
_audit_creation_method SHELXL-97
_cell_angle_alpha 90.00
_cell_angle_beta 90.00
_cell_angle_gamma 90.00
_cell_formula_units_Z 4
_cell_length_a 13.4952(7)
_cell_length_b 13.2445(6)
_cell_length_c 20.4401(14)
_cell_measurement_reflns_used 28646
_cell_measurement_temperature 213(2)
_cell_measurement_theta_max 27.98
_cell_measurement_theta_min 2.37
_cell_volume 3653.4(4)
_computing_cell_refinement 'STOE IPDS software'
_computing_data_collection 'STOE IPDS software'
_computing_data_reduction 'STOE X-AREA'
_computing_molecular_graphics 'DIAMOND 3.2'
_computing_publication_material 'WinGX publication routines (Farrugia, 1999)'
_computing_structure_refinement 'SHELXL-97 (Sheldrick, 1997)'
_computing_structure_solution SHELXS
_diffrn_ambient_temperature 213(2)
_diffrn_measured_fraction_theta_full 0.995
_diffrn_measured_fraction_theta_max 0.995
_diffrn_measurement_device_type 'STOE IPDS-1'
_diffrn_measurement_method 'omega scans'
_diffrn_radiation_monochromator graphite
_diffrn_radiation_source 'fine-focus sealed tube'
_diffrn_radiation_type MoK\a
_diffrn_radiation_wavelength 0.71073
_diffrn_reflns_av_R_equivalents 0.0439
_diffrn_reflns_av_sigmaI/netI 0.0278
_diffrn_reflns_limit_h_max 17
_diffrn_reflns_limit_h_min -17
_diffrn_reflns_limit_k_max 17
_diffrn_reflns_limit_k_min -16
_diffrn_reflns_limit_l_max 26
_diffrn_reflns_limit_l_min -26
_diffrn_reflns_number 32994
_diffrn_reflns_theta_full 28.00
_diffrn_reflns_theta_max 28.00
_diffrn_reflns_theta_min 2.37
_diffrn_standards_number none
_exptl_absorpt_coefficient_mu 1.356
_exptl_absorpt_correction_T_max 0.8022
_exptl_absorpt_correction_T_min 0.5280
_exptl_absorpt_correction_type numerical
_exptl_absorpt_process_details 'STOE X-RED'
_exptl_crystal_colour colorless
_exptl_crystal_density_diffrn 1.180
_exptl_crystal_density_method 'not measured'
_exptl_crystal_description prism
_exptl_crystal_F_000 1312
_exptl_crystal_size_max 0.54
_exptl_crystal_size_mid 0.20
_exptl_crystal_size_min 0.17
_refine_diff_density_max 0.340
_refine_diff_density_min -0.261
_refine_diff_density_rms 0.066
_refine_ls_extinction_method none
_refine_ls_goodness_of_fit_ref 0.874
_refine_ls_hydrogen_treatment riding
_refine_ls_matrix_type full
_refine_ls_number_parameters 183
_refine_ls_number_reflns 4344
_refine_ls_number_restraints 0
_refine_ls_restrained_S_all 0.874
_refine_ls_R_factor_all 0.0390
_refine_ls_R_factor_gt 0.0265
_refine_ls_shift/su_max 0.003
_refine_ls_shift/su_mean 0.000
_refine_ls_structure_factor_coef Fsqd
_refine_ls_weighting_details 'calc w=1/[\s^2^(Fo^2^)+(0.0541P)^2^+0.0000P] where P=(Fo^2^+2Fc^2^)/3'
_refine_ls_weighting_scheme calc
_refine_ls_wR_factor_gt 0.0695
_refine_ls_wR_factor_ref 0.0731
_reflns_number_gt 3380
_reflns_number_total 4344
_reflns_threshold_expression >2sigma(I)
_cod_data_source_file ic5b02921_si_002.cif
_cod_data_source_block compound_7Zn
_cod_original_sg_symbol_H-M 'P bcn'
_cod_database_code 4347236

loop_
_symmetry_equiv_pos_as_xyz
'x, y, z'
'-x+1/2, -y+1/2, z+1/2'
'x+1/2, -y+1/2, -z'
'-x, y, -z+1/2'
'-x, -y, -z'
'x-1/2, y-1/2, -z-1/2'
'-x-1/2, y-1/2, z'
'x, -y, z-1/2'

loop_
_atom_site_label
_atom_site_type_symbol
_atom_site_fract_x
_atom_site_fract_y
_atom_site_fract_z
_atom_site_U_iso_or_equiv
_atom_site_adp_type
_atom_site_occupancy
_atom_site_symmetry_multiplicity
_atom_site_calc_flag
_atom_site_refinement_flags
C1 C 0.38757(14) 0.71091(15) 0.69253(9) 0.0201(4) Uani 1 1 d .
C2 C 0.31225(14) 0.65137(15) 0.65411(9) 0.0196(4) Uani 1 1 d .
C3 C 0.24492(14) 0.59028(15) 0.68661(9) 0.0206(4) Uani 1 1 d .
H3 H 0.2482 0.5843 0.7324 0.025 Uiso 1 1 calc R
C4 C 0.17254(13) 0.53783(15) 0.65217(9) 0.0191(4) Uani 1 1 d .
C5 C 0.16697(14) 0.54719(16) 0.58419(9) 0.0228(4) Uani 1 1 d .
H5 H 0.1179 0.5126 0.5605 0.027 Uiso 1 1 calc R
C6 C 0.23468(14) 0.60808(16) 0.55220(9) 0.0221(4) Uani 1 1 d .
C7 C 0.30783(14) 0.66015(16) 0.58576(9) 0.0217(4) Uani 1 1 d .
H7 H 0.3537 0.7006 0.5631 0.026 Uiso 1 1 calc R
C8 C 0.10126(13) 0.46905(14) 0.68736(9) 0.0187(4) Uani 1 1 d .
C9 C 0.14987(13) 0.65687(16) 0.44791(9) 0.0218(4) Uani 1 1 d .
C10 C 0.29361(14) 0.5853(2) 0.43602(10) 0.0303(5) Uani 1 1 d .
C11 C 0.06059(19) 0.7022(3) 0.47789(11) 0.0476(7) Uani 1 1 d .
H11A H 0.0170 0.6490 0.4932 0.071 Uiso 1 1 calc R
H11B H 0.0262 0.7429 0.4456 0.071 Uiso 1 1 calc R
H11C H 0.0800 0.7444 0.5145 0.071 Uiso 1 1 calc R
C12 C 0.3889(2) 0.5350(3) 0.45223(13) 0.0587(9) Uani 1 1 d .
H12A H 0.4383 0.5857 0.4627 0.088 Uiso 1 1 calc R
H12B H 0.4110 0.4956 0.4150 0.088 Uiso 1 1 calc R
H12C H 0.3795 0.4909 0.4896 0.088 Uiso 1 1 calc R
N1 N 0.16798(11) 0.64835(13) 0.38507(8) 0.0197(3) Uani 1 1 d .
N2 N 0.25956(12) 0.60273(16) 0.37699(8) 0.0296(4) Uani 1 1 d .
N3 N 0.22744(12) 0.61768(14) 0.48193(7) 0.0217(3) Uani 1 1 d .
O1 O 0.46512(11) 0.73613(13) 0.66326(7) 0.0320(4) Uani 1 1 d .
O2 O 0.36479(11) 0.73125(12) 0.75060(7) 0.0279(3) Uani 1 1 d .
O3 O 0.02556(11) 0.44267(13) 0.65645(7) 0.0303(3) Uani 1 1 d .
O4 O 0.12456(11) 0.44349(12) 0.74438(7) 0.0268(3) Uani 1 1 d .
Zn1 Zn 0.572120(13) 0.837546(15) 0.691176(8) 0.01242(7) Uani 1 1 d .

loop_
_atom_site_aniso_label
_atom_site_aniso_U_11
_atom_site_aniso_U_22
_atom_site_aniso_U_33
_atom_site_aniso_U_23
_atom_site_aniso_U_13
_atom_site_aniso_U_12
C1 0.0212(8) 0.0214(10) 0.0175(8) 0.0045(7) -0.0080(7) -0.0080(7)
C2 0.0189(8) 0.0260(10) 0.0140(8) 0.0017(7) -0.0059(6) -0.0081(7)
C3 0.0227(8) 0.0264(10) 0.0127(8) 0.0021(7) -0.0033(7) -0.0075(7)
C4 0.0195(8) 0.0224(10) 0.0155(8) 0.0026(7) -0.0008(6) -0.0080(7)
C5 0.0199(8) 0.0319(11) 0.0165(9) 0.0013(7) -0.0042(7) -0.0106(8)
C6 0.0211(9) 0.0334(12) 0.0119(8) 0.0045(7) -0.0056(6) -0.0083(8)
C7 0.0195(8) 0.0323(10) 0.0135(8) 0.0065(7) -0.0045(6) -0.0114(8)
C8 0.0190(8) 0.0198(9) 0.0173(8) 0.0003(7) 0.0022(6) -0.0062(7)
C9 0.0175(8) 0.0320(11) 0.0158(8) -0.0001(7) -0.0041(6) -0.0049(8)
C10 0.0175(8) 0.0543(14) 0.0191(9) 0.0064(9) -0.0016(7) 0.0012(9)
C11 0.0371(13) 0.086(2) 0.0194(11) -0.0068(12) -0.0007(9) 0.0262(14)
C12 0.0331(13) 0.111(3) 0.0318(13) 0.0118(15) -0.0036(10) 0.0256(16)
N1 0.0141(7) 0.0317(10) 0.0134(7) 0.0003(6) -0.0033(5) -0.0022(6)
N2 0.0153(7) 0.0556(13) 0.0180(8) 0.0045(8) 0.0002(6) 0.0047(8)
N3 0.0160(7) 0.0358(10) 0.0132(7) 0.0035(6) -0.0045(5) -0.0080(7)
O1 0.0272(7) 0.0466(10) 0.0223(7) 0.0003(7) -0.0038(6) -0.0217(7)
O2 0.0280(7) 0.0344(9) 0.0214(7) -0.0064(6) -0.0044(6) -0.0128(6)
O3 0.0261(7) 0.0430(9) 0.0219(7) 0.0053(6) -0.0027(6) -0.0208(7)
O4 0.0276(7) 0.0336(8) 0.0192(7) 0.0098(6) -0.0025(5) -0.0109(6)
Zn1 0.00943(10) 0.01891(11) 0.00891(11) 0.00011(7) 0.00063(6) 0.00033(7)

loop_
_atom_type_symbol
_atom_type_description
_atom_type_scat_dispersion_real
_atom_type_scat_dispersion_imag
_atom_type_scat_source
C C 0.0033 0.0016 'International Tables Vol C Tables 4.2.6.8 and 6.1.1.4'
H H 0.0000 0.0000 'International Tables Vol C Tables 4.2.6.8 and 6.1.1.4'
N N 0.0061 0.0033 'International Tables Vol C Tables 4.2.6.8 and 6.1.1.4'
O O 0.0106 0.0060 'International Tables Vol C Tables 4.2.6.8 and 6.1.1.4'
Zn Zn 0.2839 1.4301 'International Tables Vol C Tables 4.2.6.8 and 6.1.1.4'

loop_
_geom_angle_atom_site_label_1
_geom_angle_atom_site_label_2
_geom_angle_atom_site_label_3
_geom_angle
_geom_angle_site_symmetry_1
_geom_angle_site_symmetry_3
O1 C1 O2 126.85(17) . .
O1 C1 C2 117.05(17) . .
O2 C1 C2 116.09(17) . .
C3 C2 C7 119.85(16) . .
C3 C2 C1 119.85(16) . .
C7 C2 C1 120.27(17) . .
C2 C3 C4 120.63(16) . .
C2 C3 H3 119.7 . .
C4 C3 H3 119.7 . .
C3 C4 C5 119.82(17) . .
C3 C4 C8 120.57(16) . .
C5 C4 C8 119.60(16) . .
C6 C5 C4 119.11(17) . .
C6 C5 H5 120.4 . .
C4 C5 H5 120.4 . .
C5 C6 C7 121.78(17) . .
C5 C6 N3 118.46(16) . .
C7 C6 N3 119.76(17) . .
C6 C7 C2 118.81(17) . .
C6 C7 H7 120.6 . .
C2 C7 H7 120.6 . .
O3 C8 O4 126.79(17) . .
O3 C8 C4 116.67(16) . .
O4 C8 C4 116.54(16) . .
N1 C9 N3 108.92(17) . .
N1 C9 C11 126.31(18) . .
N3 C9 C11 124.77(17) . .
N2 C10 N3 110.38(18) . .
N2 C10 C12 126.0(2) . .
N3 C10 C12 123.6(2) . .
C9 C11 H11A 109.5 . .
C9 C11 H11B 109.5 . .
H11A C11 H11B 109.5 . .
C9 C11 H11C 109.5 . .
H11A C11 H11C 109.5 . .
H11B C11 H11C 109.5 . .
C10 C12 H12A 109.5 . .
C10 C12 H12B 109.5 . .
H12A C12 H12B 109.5 . .
C10 C12 H12C 109.5 . .
H12A C12 H12C 109.5 . .
H12B C12 H12C 109.5 . .
C9 N1 N2 108.68(15) . .
C9 N1 Zn1 128.58(13) . 3_466
N2 N1 Zn1 121.06(12) . 3_466
C10 N2 N1 106.22(16) . .
C9 N3 C10 105.79(15) . .
C9 N3 C6 126.43(17) . .
C10 N3 C6 127.71(17) . .
C1 O1 Zn1 129.07(14) . .
C1 O2 Zn1 126.89(13) . 4_656
C8 O3 Zn1 122.78(13) . 7_655
C8 O4 Zn1 134.06(13) . 6_557
O2 Zn1 N1 104.25(6) 4_656 3_566
O2 Zn1 O3 161.08(6) 4_656 7_665
N1 Zn1 O3 94.68(6) 3_566 7_665
O2 Zn1 O4 87.32(7) 4_656 6_667
N1 Zn1 O4 102.11(6) 3_566 6_667
O3 Zn1 O4 88.83(7) 7_665 6_667
O2 Zn1 O1 90.24(7) 4_656 .
N1 Zn1 O1 107.13(6) 3_566 .
O3 Zn1 O1 84.00(7) 7_665 .
O4 Zn1 O1 150.34(6) 6_667 .
O2 Zn1 Zn1 78.95(4) 4_656 4_656
N1 Zn1 Zn1 174.68(5) 3_566 4_656
O3 Zn1 Zn1 82.19(4) 7_665 4_656
O4 Zn1 Zn1 73.61(4) 6_667 4_656
O1 Zn1 Zn1 76.91(4) . 4_656

loop_
_geom_bond_atom_site_label_1
_geom_bond_atom_site_label_2
_geom_bond_distance
_geom_bond_site_symmetry_2
C1 O1 1.251(2) .
C1 O2 1.255(2) .
C1 C2 1.507(2) .
C2 C3 1.386(3) .
C2 C7 1.403(2) .
C3 C4 1.390(2) .
C3 H3 0.9400 .
C4 C5 1.397(3) .
C4 C8 1.508(2) .
C5 C6 1.383(3) .
C5 H5 0.9400 .
C6 C7 1.386(3) .
C6 N3 1.445(2) .
C7 H7 0.9400 .
C8 O3 1.251(2) .
C8 O4 1.254(2) .
C9 N1 1.312(2) .
C9 N3 1.360(2) .
C9 C11 1.479(3) .
C10 N2 1.311(3) .
C10 N3 1.364(3) .
C10 C12 1.485(3) .
C11 H11A 0.9700 .
C11 H11B 0.9700 .
C11 H11C 0.9700 .
C12 H12A 0.9700 .
C12 H12B 0.9700 .
C12 H12C 0.9700 .
N1 N2 1.386(2) .
N1 Zn1 2.0341(15) 3_466
O1 Zn1 2.0530(14) .
O2 Zn1 2.0305(14) 4_656
O3 Zn1 2.0445(14) 7_655
O4 Zn1 2.0505(14) 6_557
Zn1 O2 2.0305(14) 4_656
Zn1 N1 2.0341(15) 3_566
Zn1 O3 2.0445(14) 7_665
Zn1 O4 2.0505(14) 6_667
Zn1 Zn1 3.0938(4) 4_656
